data_1565959
loop_
_publ_author_name
'Wildner, Manfred'
'Zakharov, Boris A.'
'Bogdanov, Nikita E.'
'Talla, Dominik'
'Boldyreva, Elena V.'
'Miletich, Ronald'

_publ_section_title
;
 Crystallography relevant to Mars and Galilean icy moons: crystal behavior
 of kieserite-type monohydrate sulfates at extraterrestrial conditions
 down to 15 K
;
_journal_issue 2
_journal_name_full IUCrJ
_journal_page_first 194
_journal_page_last 203
_journal_paper_doi 10.1107/S2052252521012720
_journal_volume 9
_journal_year 2022
_chemical_formula_sum 'H2 Ni O5 S'
_chemical_formula_weight 172.79
_space_group_crystal_system monoclinic
_space_group_IT_number 15
_space_group_name_Hall '-C 2yc'
_space_group_name_H-M_alt 'C 1 2/c 1'
_atom_sites_solution_hydrogens difmap
_audit_creation_method SHELXL-2018/3
_cell_angle_alpha 90
_cell_angle_beta 117.51(2)
_cell_angle_gamma 90
_cell_formula_units_Z 4
_cell_length_a 6.7979(11)
_cell_length_b 7.6403(9)
_cell_length_c 7.4489(12)
_cell_measurement_temperature 15(2)
_cell_volume 343.14(11)
_computing_structure_refinement 'SHELXL-2018/3 (Sheldrick, 2018)'
_diffrn_ambient_temperature 15(2)
_diffrn_measured_fraction_theta_full 1.000
_diffrn_measured_fraction_theta_max 0.900
_diffrn_radiation_type MoK\a
_diffrn_radiation_wavelength 0.71073
_diffrn_reflns_av_R_equivalents 0.0363
_diffrn_reflns_av_unetI/netI 0.0376
_diffrn_reflns_Laue_measured_fraction_full 1.000
_diffrn_reflns_Laue_measured_fraction_max 0.900
_diffrn_reflns_limit_h_max 9
_diffrn_reflns_limit_h_min -5
_diffrn_reflns_limit_k_max 10
_diffrn_reflns_limit_k_min -9
_diffrn_reflns_limit_l_max 8
_diffrn_reflns_limit_l_min -10
_diffrn_reflns_number 1157
_diffrn_reflns_point_group_measured_fraction_full 1.000
_diffrn_reflns_point_group_measured_fraction_max 0.900
_diffrn_reflns_theta_full 25.242
_diffrn_reflns_theta_max 29.443
_diffrn_reflns_theta_min 4.292
_exptl_absorpt_coefficient_mu 6.138
_exptl_crystal_density_diffrn 3.345
_exptl_crystal_F_000 344
_refine_diff_density_max 0.883
_refine_diff_density_min -0.659
_refine_diff_density_rms 0.160
_refine_ls_extinction_coef 0.033(3)
_refine_ls_extinction_expression Fc^*^=kFc[1+0.001xFc^2^\l^3^/sin(2\q)]^-1/4^
_refine_ls_extinction_method 'SHELXL-2018/3 (Sheldrick 2018)'
_refine_ls_goodness_of_fit_ref 1.107
_refine_ls_hydrogen_treatment refall
_refine_ls_matrix_type full
_refine_ls_number_parameters 40
_refine_ls_number_reflns 430
_refine_ls_number_restraints 0
_refine_ls_restrained_S_all 1.107
_refine_ls_R_factor_all 0.0280
_refine_ls_R_factor_gt 0.0260
_refine_ls_shift/su_max 0.000
_refine_ls_shift/su_mean 0.000
_refine_ls_structure_factor_coef Fsqd
_refine_ls_weighting_details 'w=1/[\s^2^(Fo^2^)+(0.0350P)^2^] where P=(Fo^2^+2Fc^2^)/3'
_refine_ls_weighting_scheme calc
_refine_ls_wR_factor_gt 0.0641
_refine_ls_wR_factor_ref 0.0661
_reflns_Friedel_coverage 0.000
_reflns_number_gt 398
_reflns_number_total 430
_reflns_threshold_expression 'I > 2\s(I)'
_cod_data_source_file lt5044.cif
_cod_data_source_block NiSO4H2O_He_15K
_cod_depositor_comments 'Adding full bibliography for 1565934--1565967.cif.'
_cod_original_cell_volume 343.15(10)
_cod_original_sg_symbol_H-M 'C 2/c'
_cod_database_code 1565959
_shelx_shelxl_version_number 2018/3
_shelx_space_group_comment
;
The symmetry employed for this shelxl refinement is uniquely defined
by the following loop, which should always be used as a source of
symmetry information in preference to the above space-group names.
They are only intended as comments.
;

loop_
_space_group_symop_operation_xyz
'x, y, z'
'-x, y, -z+1/2'
'x+1/2, y+1/2, z'
'-x+1/2, y+1/2, -z+1/2'
'-x, -y, -z'
'x, -y, z-1/2'
'-x+1/2, -y+1/2, -z'
'x+1/2, -y+1/2, z-1/2'

loop_
_atom_site_label
_atom_site_type_symbol
_atom_site_fract_x
_atom_site_fract_y
_atom_site_fract_z
_atom_site_U_iso_or_equiv
_atom_site_adp_type
_atom_site_occupancy
_atom_site_site_symmetry_order
_atom_site_calc_flag
_atom_site_refinement_flags_posn
_atom_site_refinement_flags_adp
_atom_site_refinement_flags_occupancy
_atom_site_disorder_assembly
_atom_site_disorder_group
Ni Ni 0.000000 0.500000 0.000000 0.0077(2) Uani 1 2 d S . P . .
S S 0.000000 0.15772(12) 0.250000 0.0078(3) Uani 1 2 d S T P . .
O1 O 0.1727(3) 0.0480(3) 0.4050(3) 0.0101(4) Uani 1 1 d . . . . .
O2 O 0.1051(3) 0.2710(3) 0.1556(2) 0.0085(4) Uani 1 1 d . . . . .
O3 O 0.000000 0.6302(4) 0.250000 0.0100(6) Uani 1 2 d S T P . .
H H 0.113(6) 0.696(5) 0.296(5) 0.014(9) Uiso 1 1 d . . . . .

loop_
_atom_site_aniso_label
_atom_site_aniso_U_11
_atom_site_aniso_U_22
_atom_site_aniso_U_33
_atom_site_aniso_U_23
_atom_site_aniso_U_13
_atom_site_aniso_U_12
Ni 0.0073(3) 0.0069(3) 0.0093(3) -0.00008(14) 0.0041(2) -0.00018(16)
S 0.0075(5) 0.0072(5) 0.0092(5) 0.000 0.0041(4) 0.000
O1 0.0091(11) 0.0093(9) 0.0118(9) 0.0013(7) 0.0047(8) -0.0003(8)
O2 0.0088(10) 0.0082(9) 0.0100(9) 0.0009(7) 0.0056(7) -0.0003(7)
O3 0.0086(15) 0.0099(13) 0.0110(13) 0.000 0.0040(11) 0.000

loop_
_atom_type_symbol
_atom_type_description
_atom_type_scat_dispersion_real
_atom_type_scat_dispersion_imag
_atom_type_scat_source
O O 0.0106 0.0060 'International Tables Vol C Tables 4.2.6.8 and 6.1.1.4'
H H 0.0000 0.0000 'International Tables Vol C Tables 4.2.6.8 and 6.1.1.4'
S S 0.1246 0.1234 'International Tables Vol C Tables 4.2.6.8 and 6.1.1.4'
Ni Ni 0.3393 1.1124 'International Tables Vol C Tables 4.2.6.8 and 6.1.1.4'

loop_
_geom_angle_atom_site_label_1
_geom_angle_atom_site_label_2
_geom_angle_atom_site_label_3
_geom_angle
_geom_angle_site_symmetry_1
_geom_angle_site_symmetry_3
_geom_angle_publ_flag
O1 Ni O1 180.0 8_455 4 ?
O1 Ni O2 85.23(8) 8_455 5_565 ?
O1 Ni O2 94.77(8) 4 5_565 ?
O1 Ni O2 94.77(8) 8_455 . ?
O1 Ni O2 85.23(8) 4 . ?
O2 Ni O2 180.0 5_565 . ?
O1 Ni O3 93.09(6) 8_455 5_565 ?
O1 Ni O3 86.91(6) 4 5_565 ?
O2 Ni O3 92.61(8) 5_565 5_565 ?
O2 Ni O3 87.39(8) . 5_565 ?
O1 Ni O3 86.91(6) 8_455 . ?
O1 Ni O3 93.09(6) 4 . ?
O2 Ni O3 87.39(8) 5_565 . ?
O2 Ni O3 92.61(8) . . ?
O3 Ni O3 180.00(14) 5_565 . ?
O1 Ni O2 43.65(6) 8_455 8_455 ?
O1 Ni O2 136.35(6) 4 8_455 ?
O2 Ni O2 98.37(3) 5_565 8_455 ?
O2 Ni O2 81.63(3) . 8_455 ?
O3 Ni O2 51.20(4) 5_565 8_455 ?
O3 Ni O2 128.80(4) . 8_455 ?
O1 Ni O2 136.35(6) 8_455 4 ?
O1 Ni O2 43.65(6) 4 4 ?
O2 Ni O2 81.64(3) 5_565 4 ?
O2 Ni O2 98.37(3) . 4 ?
O3 Ni O2 128.80(4) 5_565 4 ?
O3 Ni O2 51.20(4) . 4 ?
O2 Ni O2 180.00(6) 8_455 4 ?
O1 Ni O2 113.77(6) 8_455 6_565 ?
O1 Ni O2 66.23(6) 4 6_565 ?
O2 Ni O2 43.81(7) 5_565 6_565 ?
O2 Ni O2 136.19(7) . 6_565 ?
O3 Ni O2 59.83(7) 5_565 6_565 ?
O3 Ni O2 120.17(7) . 6_565 ?
O2 Ni O2 96.31(4) 8_455 6_565 ?
O2 Ni O2 83.69(4) 4 6_565 ?
O1 Ni O2 66.23(6) 8_455 2 ?
O1 Ni O2 113.77(6) 4 2 ?
O2 Ni O2 136.19(7) 5_565 2 ?
O2 Ni O2 43.81(7) . 2 ?
O3 Ni O2 120.17(7) 5_565 2 ?
O3 Ni O2 59.83(7) . 2 ?
O2 Ni O2 83.69(4) 8_455 2 ?
O2 Ni O2 96.31(4) 4 2 ?
O2 Ni O2 180.00(3) 6_565 2 ?
O1 S O1 110.48(17) 2 . ?
O1 S O2 110.10(10) 2 . ?
O1 S O2 108.60(11) . . ?
O1 S O2 108.60(11) 2 2 ?
O1 S O2 110.10(10) . 2 ?
O2 S O2 108.94(16) . 2 ?
S O1 Ni 136.44(12) . 4_545 ?
S O1 O2 35.97(7) . . ?
Ni O1 O2 100.63(9) 4_545 . ?
S O1 O1 34.76(9) . 2 ?
Ni O1 O1 139.19(13) 4_545 2 ?
O2 O1 O1 60.45(7) . 2 ?
S O1 O2 35.21(6) . 2 ?
Ni O1 O2 145.52(12) 4_545 2 ?
O2 O1 O2 60.26(9) . 2 ?
O1 O1 O2 59.52(8) 2 2 ?
S O1 O2 127.47(11) . 4_545 ?
Ni O1 O2 47.45(6) 4_545 4_545 ?
O2 O1 O2 109.95(7) . 4_545 ?
O1 O1 O2 101.97(8) 2 4_545 ?
O2 O1 O2 161.31(11) 2 4_545 ?
S O1 O3 171.06(12) . 7_556 ?
Ni O1 O3 47.69(4) 4_545 7_556 ?
O2 O1 O3 145.71(10) . 7_556 ?
O1 O1 O3 150.58(7) 2 7_556 ?
O2 O1 O3 136.02(9) 2 7_556 ?
O2 O1 O3 61.47(7) 4_545 7_556 ?
S O1 O2 115.09(11) . 8_556 ?
Ni O1 O2 42.68(5) 4_545 8_556 ?
O2 O1 O2 86.36(7) . 8_556 ?
O1 O1 O2 146.77(8) 2 8_556 ?
O2 O1 O2 104.32(9) 2 8_556 ?
O2 O1 O2 90.13(8) 4_545 8_556 ?
O3 O1 O2 61.69(7) 7_556 8_556 ?
S O1 O3 92.48(9) . 3_545 ?
Ni O1 O3 44.48(5) 4_545 3_545 ?
O2 O1 O3 57.76(7) . 3_545 ?
O1 O1 O3 101.39(10) 2 3_545 ?
O2 O1 O3 115.60(10) 2 3_545 ?
O2 O1 O3 62.54(8) 4_545 3_545 ?
O3 O1 O3 92.17(7) 7_556 3_545 ?
O2 O1 O3 57.03(5) 8_556 3_545 ?
S O1 O2 112.55(11) . 7_556 ?
Ni O1 O2 78.42(7) 4_545 7_556 ?
O2 O1 O2 108.31(8) . 7_556 ?
O1 O1 O2 139.93(10) 2 7_556 ?
O2 O1 O2 81.19(6) 2 7_556 ?
O2 O1 O2 117.50(9) 4_545 7_556 ?
O3 O1 O2 58.91(7) 7_556 7_556 ?
O2 O1 O2 45.78(7) 8_556 7_556 ?
O3 O1 O2 102.59(7) 3_545 7_556 ?
S O1 O2 127.54(11) . 6_556 ?
Ni O1 O2 95.03(8) 4_545 6_556 ?
O2 O1 O2 162.64(11) . 6_556 ?
O1 O1 O2 102.58(8) 2 6_556 ?
O2 O1 O2 109.36(8) 2 6_556 ?
O2 O1 O2 75.53(7) 4_545 6_556 ?
O3 O1 O2 51.58(6) 7_556 6_556 ?
O2 O1 O2 110.42(8) 8_556 6_556 ?
O3 O1 O2 135.00(9) 3_545 6_556 ?
O2 O1 O2 82.04(5) 7_556 6_556 ?
S O1 O1 89.75(11) . 5_556 ?
Ni O1 O1 133.20(11) 4_545 5_556 ?
O2 O1 O1 124.29(11) . 5_556 ?
O1 O1 O1 80.91(11) 2 5_556 ?
O2 O1 O1 66.01(8) 2 5_556 ?
O2 O1 O1 116.56(11) 4_545 5_556 ?
O3 O1 O1 85.52(7) 7_556 5_556 ?
O2 O1 O1 121.19(9) 8_556 5_556 ?
O3 O1 O1 177.63(10) 3_545 5_556 ?
O2 O1 O1 75.79(7) 7_556 5_556 ?
O2 O1 O1 43.35(6) 6_556 5_556 ?
S O2 Ni 130.46(12) . . ?
S O2 O1 35.44(7) . . ?
Ni O2 O1 160.07(10) . . ?
S O2 O2 35.53(8) . 2 ?
Ni O2 O2 100.61(7) . 2 ?
O1 O2 O2 60.33(7) . 2 ?
S O2 O1 34.69(6) . 2 ?
Ni O2 O1 117.31(10) . 2 ?
O1 O2 O1 60.03(10) . 2 ?
O2 O2 O1 59.41(7) 2 2 ?
S O2 O3 106.56(11) . 3_545 ?
Ni O2 O3 122.85(9) . 3_545 ?
O1 O2 O3 72.58(8) . 3_545 ?
O2 O2 O3 129.67(10) 2 3_545 ?
O1 O2 O3 111.58(11) 2 3_545 ?
S O2 O1 160.47(11) . 4 ?
Ni O2 O1 47.31(6) . 4 ?
O1 O2 O1 138.38(8) . 4 ?
O2 O2 O1 127.57(6) 2 4 ?
O1 O2 O1 161.31(11) 2 4 ?
O3 O2 O1 78.00(9) 3_545 4 ?
S O2 O3 135.26(10) . 5_565 ?
Ni O2 O3 47.37(6) . 5_565 ?
O1 O2 O3 150.13(11) . 5_565 ?
O2 O2 O3 133.21(11) 2 5_565 ?
O1 O2 O3 101.25(8) 2 5_565 ?
O3 O2 O3 96.59(7) 3_545 5_565 ?
O1 O2 O3 60.90(7) 4 5_565 ?
S O2 O1 90.89(9) . 8_455 ?
Ni O2 O1 42.56(5) . 8_455 ?
O1 O2 O1 126.24(10) . 8_455 ?
O2 O2 O1 71.91(8) 2 8_455 ?
O1 O2 O1 75.68(9) 2 8_455 ?
O3 O2 O1 158.31(7) 3_545 8_455 ?
O1 O2 O1 89.87(8) 4 8_455 ?
O3 O2 O1 61.72(6) 5_565 8_455 ?
S O2 O3 101.70(9) . . ?
Ni O2 O3 44.67(4) . . ?
O1 O2 O3 116.64(8) . . ?
O2 O2 O3 66.17(4) 2 . ?
O1 O2 O3 115.90(9) 2 . ?
O3 O2 O3 128.83(9) 3_545 . ?
O1 O2 O3 62.86(6) 4 . ?
O3 O2 O3 92.04(6) 5_565 . ?
O1 O2 O3 56.78(5) 8_455 . ?
S O2 O1 82.63(8) . 7_556 ?
Ni O2 O1 94.95(7) . 7_556 ?
O1 O2 O1 71.69(8) . 7_556 ?
O2 O2 O1 62.31(7) 2 7_556 ?
O1 O2 O1 116.80(9) 2 7_556 ?
O3 O2 O1 87.87(7) 3_545 7_556 ?
O1 O2 O1 78.53(6) 4 7_556 ?
O3 O2 O1 136.96(9) 5_565 7_556 ?
O1 O2 O1 107.47(8) 8_455 7_556 ?
O3 O2 O1 54.47(5) . 7_556 ?
S O2 O1 93.53(9) . 6 ?
Ni O2 O1 115.18(7) . 6 ?
O1 O2 O1 83.36(6) . 6 ?
O2 O2 O1 127.92(6) 2 6 ?
O1 O2 O1 70.64(8) 2 6 ?
O3 O2 O1 56.87(6) 3_545 6 ?
O1 O2 O1 104.47(7) 4 6 ?
O3 O2 O1 67.81(7) 5_565 6 ?
O1 O2 O1 110.42(8) 8_455 6 ?
O3 O2 O1 159.85(7) . 6 ?
O1 O2 O1 141.97(7) 7_556 6 ?
Ni O3 Ni 123.80(14) . 2 ?
Ni O3 O2 111.56(4) . 3_455 ?
Ni O3 O2 90.72(4) 2 3_455 ?
Ni O3 O2 90.72(4) . 4 ?
Ni O3 O2 111.56(4) 2 4 ?
O2 O3 O2 132.41(14) 3_455 4 ?
Ni O3 O1 45.40(5) . 8_455 ?
Ni O3 O1 104.61(9) 2 8_455 ?
O2 O3 O1 71.55(6) 3_455 8_455 ?
O2 O3 O1 134.57(5) 4 8_455 ?
Ni O3 O1 104.61(9) . 7_556 ?
Ni O3 O1 45.40(5) 2 7_556 ?
O2 O3 O1 134.57(5) 3_455 7_556 ?
O2 O3 O1 71.55(6) 4 7_556 ?
O1 O3 O1 122.96(13) 8_455 7_556 ?
Ni O3 O2 162.25(9) . 6_566 ?
Ni O3 O2 45.24(4) 2 6_566 ?
O2 O3 O2 84.39(6) 3_455 6_566 ?
O2 O3 O2 83.41(7) 4 6_566 ?
O1 O3 O2 141.90(7) 8_455 6_566 ?
O1 O3 O2 57.64(6) 7_556 6_566 ?
Ni O3 O2 45.24(4) . 5_565 ?
Ni O3 O2 162.25(9) 2 5_565 ?
O2 O3 O2 83.41(7) 3_455 5_565 ?
O2 O3 O2 84.39(6) 4 5_565 ?
O1 O3 O2 57.64(6) 8_455 5_565 ?
O1 O3 O2 141.90(7) 7_556 5_565 ?
O2 O3 O2 149.45(13) 6_566 5_565 ?
Ni O3 O2 82.70(9) . 2 ?
Ni O3 O2 42.72(6) 2 2 ?
O2 O3 O2 96.38(5) 3_455 2 ?
O2 O3 O2 128.83(9) 4 2 ?
O1 O3 O2 66.62(7) 8_455 2 ?
O1 O3 O2 61.53(7) 7_556 2 ?
O2 O3 O2 87.96(6) 6_566 2 ?
O2 O3 O2 121.17(8) 5_565 2 ?
Ni O3 O2 42.72(6) . . ?
Ni O3 O2 82.70(9) 2 . ?
O2 O3 O2 128.83(9) 3_455 . ?
O2 O3 O2 96.38(5) 4 . ?
O1 O3 O2 61.53(7) 8_455 . ?
O1 O3 O2 66.62(7) 7_556 . ?
O2 O3 O2 121.17(8) 6_566 . ?
O2 O3 O2 87.96(6) 5_565 . ?
O2 O3 O2 47.67(8) 2 . ?
Ni O3 O1 122.79(9) . 3_455 ?
Ni O3 O1 42.43(4) 2 3_455 ?
O2 O3 O1 49.66(5) 3_455 3_455 ?
O2 O3 O1 144.65(6) 4 3_455 ?
O1 O3 O1 80.71(6) 8_455 3_455 ?
O1 O3 O1 87.83(7) 7_556 3_455 ?
O2 O3 O1 61.25(5) 6_566 3_455 ?
O2 O3 O1 126.23(5) 5_565 3_455 ?
O2 O3 O1 54.60(6) 2 3_455 ?
O2 O3 O1 101.40(9) . 3_455 ?
Ni O3 O1 42.43(4) . 4 ?
Ni O3 O1 122.79(9) 2 4 ?
O2 O3 O1 144.65(6) 3_455 4 ?
O2 O3 O1 49.66(5) 4 4 ?
O1 O3 O1 87.83(7) 8_455 4 ?
O1 O3 O1 80.71(6) 7_556 4 ?
O2 O3 O1 126.23(5) 6_566 4 ?
O2 O3 O1 61.25(5) 5_565 4 ?
O2 O3 O1 101.40(9) 2 4 ?
O2 O3 O1 54.60(6) . 4 ?
O1 O3 O1 155.92(13) 3_455 4 ?
Ni O3 H 106(2) . . ?
Ni O3 H 107(2) 2 . ?
O2 O3 H 119(2) 3_455 . ?
O2 O3 H 16(2) 4 . ?
O1 O3 H 147(2) 8_455 . ?
O1 O3 H 74(2) 7_556 . ?
O2 O3 H 71(2) 6_566 . ?
O2 O3 H 91(2) 5_565 . ?
O2 O3 H 136(2) 2 . ?
O2 O3 H 112(2) . . ?
O1 O3 H 131(2) 3_455 . ?
O1 O3 H 66(2) 4 . ?
Ni O3 H 107(2) . 2 ?
Ni O3 H 106(2) 2 2 ?
O2 O3 H 16(2) 3_455 2 ?
O2 O3 H 119(2) 4 2 ?
O1 O3 H 74(2) 8_455 2 ?
O1 O3 H 147(2) 7_556 2 ?
O2 O3 H 91(2) 6_566 2 ?
O2 O3 H 71(2) 5_565 2 ?
O2 O3 H 112(2) 2 2 ?
O2 O3 H 136(2) . 2 ?
O1 O3 H 66(2) 3_455 2 ?
O1 O3 H 131(2) 4 2 ?
H O3 H 107(5) . 2 ?

loop_
_geom_bond_atom_site_label_1
_geom_bond_atom_site_label_2
_geom_bond_distance
_geom_bond_site_symmetry_2
_geom_bond_publ_flag
Ni O1 2.033(2) 8_455 ?
Ni O1 2.033(2) 4 ?
Ni O2 2.0373(19) 5_565 ?
Ni O2 2.0373(19) . ?
Ni O3 2.1111(14) 5_565 ?
Ni O3 2.1111(14) . ?
Ni O2 3.422(2) 8_455 ?
Ni O2 3.422(2) 4 ?
Ni O2 3.4418(17) 6_565 ?
Ni O2 3.4418(17) 2 ?
S O1 1.470(2) 2 ?
S O1 1.470(2) . ?
S O2 1.4894(18) . ?
S O2 1.4894(18) 2 ?
O1 O2 2.404(3) . ?
O1 O1 2.416(4) 2 ?
O1 O2 2.426(3) 2 ?
O1 O2 2.756(3) 4_545 ?
O1 O3 2.851(2) 7_556 ?
O1 O2 2.995(3) 8_556 ?
O1 O3 3.009(2) 3_545 ?
O1 O2 3.215(3) 7_556 ?
O1 O2 3.229(3) 6_556 ?
O1 O1 3.335(4) 5_556 ?
O2 O2 2.424(3) 2 ?
O2 O3 2.667(2) 3_545 ?
O2 O3 2.8663(18) 5_565 ?
O2 O3 3.000(3) . ?
O3 H 0.84(3) . ?
O3 H 0.84(3) 2 ?

loop_
_geom_hbond_atom_site_label_D
_geom_hbond_atom_site_label_H
_geom_hbond_atom_site_label_A
_geom_hbond_distance_DH
_geom_hbond_distance_HA
_geom_hbond_distance_DA
_geom_hbond_angle_DHA
_geom_hbond_site_symmetry_A
_geom_hbond_publ_flag
O3 H O2 0.84(3) 1.87(3) 2.667(2) 157(3) 4 yes

loop_
_geom_torsion_atom_site_label_1
_geom_torsion_atom_site_label_2
_geom_torsion_atom_site_label_3
_geom_torsion_atom_site_label_4
_geom_torsion
_geom_torsion_site_symmetry_1
_geom_torsion_site_symmetry_2
_geom_torsion_site_symmetry_3
_geom_torsion_site_symmetry_4
_geom_torsion_publ_flag
O1 S O1 Ni 114.28(19) 2 . . 4_545 ?
O2 S O1 Ni -6.6(2) . . . 4_545 ?
O2 S O1 Ni -125.77(17) 2 . . 4_545 ?
O1 S O1 O2 120.85(9) 2 . . . ?
O2 S O1 O2 -119.20(16) 2 . . . ?
O2 S O1 O1 -120.85(9) . . . 2 ?
O2 S O1 O1 119.95(10) 2 . . 2 ?
O1 S O1 O2 -119.95(10) 2 . . 2 ?
O2 S O1 O2 119.20(16) . . . 2 ?
O1 S O1 O2 49.77(11) 2 . . 4_545 ?
O2 S O1 O2 -71.08(15) . . . 4_545 ?
O2 S O1 O2 169.72(16) 2 . . 4_545 ?
O1 S O1 O2 160.99(13) 2 . . 8_556 ?
O2 S O1 O2 40.14(12) . . . 8_556 ?
O2 S O1 O2 -79.07(12) 2 . . 8_556 ?
O1 S O1 O3 106.52(8) 2 . . 3_545 ?
O2 S O1 O3 -14.33(11) . . . 3_545 ?
O2 S O1 O3 -133.54(10) 2 . . 3_545 ?
O1 S O1 O2 -148.76(12) 2 . . 7_556 ?
O2 S O1 O2 90.39(11) . . . 7_556 ?
O2 S O1 O2 -28.81(13) 2 . . 7_556 ?
O1 S O1 O2 -51.29(9) 2 . . 6_556 ?
O2 S O1 O2 -172.14(11) . . . 6_556 ?
O2 S O1 O2 68.66(16) 2 . . 6_556 ?
O1 S O1 O1 -74.29(8) 2 . . 5_556 ?
O2 S O1 O1 164.86(9) . . . 5_556 ?
O2 S O1 O1 45.66(12) 2 . . 5_556 ?
O1 S O2 Ni 80.06(16) 2 . . . ?
O1 S O2 Ni -158.85(13) . . . . ?
O2 S O2 Ni -38.93(9) 2 . . . ?
O1 S O2 O1 -121.08(17) 2 . . . ?
O2 S O2 O1 119.93(10) 2 . . . ?
O1 S O2 O2 118.99(10) 2 . . 2 ?
O1 S O2 O2 -119.93(10) . . . 2 ?
O1 S O2 O1 121.08(17) . . . 2 ?
O2 S O2 O1 -118.99(10) 2 . . 2 ?
O1 S O2 O3 -104.16(11) 2 . . 3_545 ?
O1 S O2 O3 16.92(12) . . . 3_545 ?
O2 S O2 O3 136.85(10) 2 . . 3_545 ?
O1 S O2 O1 154.9(4) 2 . . 4 ?
O1 S O2 O1 -84.0(4) . . . 4 ?
O2 S O2 O1 35.9(3) 2 . . 4 ?
O1 S O2 O3 13.89(19) 2 . . 5_565 ?
O1 S O2 O3 134.97(15) . . . 5_565 ?
O2 S O2 O3 -105.10(16) 2 . . 5_565 ?
O1 S O2 O1 62.79(12) 2 . . 8_455 ?
O1 S O2 O1 -176.13(9) . . . 8_455 ?
O2 S O2 O1 -56.20(6) 2 . . 8_455 ?
O1 S O2 O3 118.99(10) 2 . . . ?
O1 S O2 O3 -119.93(10) . . . . ?
O2 S O2 O3 0.001(0) 2 . . . ?
O1 S O2 O1 170.29(10) 2 . . 7_556 ?
O1 S O2 O1 -68.63(11) . . . 7_556 ?
O2 S O2 O1 51.30(5) 2 . . 7_556 ?
O1 S O2 O1 -47.73(13) 2 . . 6 ?
O1 S O2 O1 73.35(9) . . . 6 ?
O2 S O2 O1 -166.72(9) 2 . . 6 ?
